data_4022793
loop_
_publ_author_name
'Marcin G\'orecki'
'Ewa Jab\/lo\'nska'
'Anna Kruszewska'
Suszczy\'nska
'Zofia Urba\'nczyk-Lipkowska'
'Michael Gerards'
'Jacek W. Morzycki'
'Wojciech J. Szczepek'
'Jadwiga Frelek'

_publ_section_title
;
 Practical Method for the Absolute Configuration Assignment
 of tert/tert 1,2-Diols Using Their Complexes with Mo~2~(OAc)~4~
;
_journal_name_full 'Journal of Organic Chemistry'
_journal_page_first 2906
_journal_page_last 2916
_journal_paper_doi 10.1021/jo062445x
_journal_volume 72
_journal_year 2007
_chemical_formula_moiety 'C28 H26 O5'
_chemical_formula_sum 'C28 H48 O5'
_chemical_formula_weight 464.66
_chemical_name_systematic
;
 ?
;
_space_group_IT_number 4
_symmetry_cell_setting monoclinic
_symmetry_space_group_name_Hall 'P 2yb'
_symmetry_space_group_name_H-M 'P 1 21 1'
_atom_sites_solution_hydrogens geom
_atom_sites_solution_primary direct
_atom_sites_solution_secondary difmap
_audit_creation_method SHELXL-97
_cell_angle_alpha 90.00
_cell_angle_beta 93.10(3)
_cell_angle_gamma 90.00
_cell_formula_units_Z 2
_cell_length_a 7.1281(10)
_cell_length_b 18.856(3)
_cell_length_c 10.036(2)
_cell_measurement_reflns_used 15
_cell_measurement_temperature 293(2)
_cell_measurement_theta_max 23.68
_cell_measurement_theta_min 18.55
_cell_volume 1347.0(4)
_computing_cell_refinement 'CAD4 Express (Enraf Nonius, 1994)'
_computing_data_collection 'CAD4 Express (Enraf Nonius, 1994)'
_computing_data_reduction 'XCAD4 (Harms & Wocadlo, 1995)'
_computing_structure_refinement 'SHELXL-97 (Sheldrick, 1997)'
_computing_structure_solution 'SHELXS-97 (Sheldrick, 1997)'
_diffrn_ambient_temperature 293(2)
_diffrn_measured_fraction_theta_full 0.947
_diffrn_measured_fraction_theta_max 0.947
_diffrn_measurement_device_type 'Enraf Nonius TurboCAD4'
_diffrn_measurement_method 'non-profiled omega/2theta scans'
_diffrn_radiation_monochromator graphite
_diffrn_radiation_source 'fine-focus sealed tube'
_diffrn_radiation_type CuK\a
_diffrn_radiation_wavelength 1.54178
_diffrn_reflns_av_R_equivalents 0.0922
_diffrn_reflns_av_sigmaI/netI 0.1779
_diffrn_reflns_limit_h_max 8
_diffrn_reflns_limit_h_min -8
_diffrn_reflns_limit_k_max 0
_diffrn_reflns_limit_k_min -23
_diffrn_reflns_limit_l_max 0
_diffrn_reflns_limit_l_min -12
_diffrn_reflns_number 2817
_diffrn_reflns_theta_full 74.29
_diffrn_reflns_theta_max 74.29
_diffrn_reflns_theta_min 4.41
_diffrn_standards_decay_% 22
_diffrn_standards_interval_count 100
_diffrn_standards_interval_time 7200
_diffrn_standards_number 3
_exptl_absorpt_coefficient_mu 0.604
_exptl_absorpt_correction_T_max 0.9977
_exptl_absorpt_correction_T_min 0.9457
_exptl_absorpt_correction_type psi-scan
_exptl_absorpt_process_details 'psi-scan for 5 reflections'
_exptl_crystal_colour colorless
_exptl_crystal_density_diffrn 1.146
_exptl_crystal_density_meas ?
_exptl_crystal_density_method 'not measured'
_exptl_crystal_description 'square pyramid with cutted top'
_exptl_crystal_F_000 512
_exptl_crystal_size_max 0.35
_exptl_crystal_size_mid 0.315
_exptl_crystal_size_min 0.17
_refine_diff_density_max 0.172
_refine_diff_density_min -0.188
_refine_diff_density_rms 0.041
_refine_ls_abs_structure_details 'Flack H D (1983), Acta Cryst. A39, 876-881'
_refine_ls_abs_structure_Flack 0.0(5)
_refine_ls_extinction_coef 0.0287(16)
_refine_ls_extinction_expression Fc^*^=kFc[1+0.001xFc^2^\l^3^/sin(2\q)]^-1/4^
_refine_ls_extinction_method SHELXL
_refine_ls_goodness_of_fit_ref 1.014
_refine_ls_hydrogen_treatment mixed
_refine_ls_matrix_type full
_refine_ls_number_parameters 307
_refine_ls_number_reflns 2682
_refine_ls_number_restraints 1
_refine_ls_restrained_S_all 1.014
_refine_ls_R_factor_all 0.2078
_refine_ls_R_factor_gt 0.0526
_refine_ls_shift/su_max 0.004
_refine_ls_shift/su_mean 0.000
_refine_ls_structure_factor_coef Fsqd
_refine_ls_weighting_details 'calc w=1/[\s^2^(Fo^2^)+(0.0529P)^2^+0.1381P] where P=(Fo^2^+2Fc^2^)/3'
_refine_ls_weighting_scheme calc
_refine_ls_wR_factor_gt 0.1073
_refine_ls_wR_factor_ref 0.1468
_reflns_number_gt 1187
_reflns_number_total 2682
_reflns_threshold_expression >2sigma(I)
_cod_data_source_file jo062445xrom20070205_095553.cif
_cod_data_source_block ej_267
_cod_depositor_comments
;
The following automatic conversions were performed:

'_exptl_crystal_density_meas' value 'none' was changed to '?' - the
value is perceived as not measured.

Automatic conversion script
Id: cif_fix_values 3008 2015-01-20 13:52:24Z robertas 
;
_cod_original_sg_symbol_H-M 'P 21'
_cod_database_code 4022793

loop_
_symmetry_equiv_pos_as_xyz
'x, y, z'
'-x, y+1/2, -z'

loop_
_atom_site_label
_atom_site_type_symbol
_atom_site_fract_x
_atom_site_fract_y
_atom_site_fract_z
_atom_site_U_iso_or_equiv
_atom_site_adp_type
_atom_site_occupancy
_atom_site_symmetry_multiplicity
_atom_site_calc_flag
_atom_site_refinement_flags
H33 H 0.660(8) 0.151(4) 0.695(6) 0.06(2) Uiso 1 1 d .
H44 H -0.064(14) 0.206(5) 0.576(10) 0.17(4) Uiso 1 1 d .
C1 C 0.2395(9) 0.2524(4) 0.8177(7) 0.0638(19) Uani 1 1 d .
H1A H 0.1318 0.2521 0.8728 0.077 Uiso 1 1 calc R
H1B H 0.3289 0.2178 0.8545 0.077 Uiso 1 1 calc R
C2 C 0.3292(9) 0.3250(4) 0.8251(8) 0.072(2) Uani 1 1 d .
H2A H 0.2424 0.3603 0.7878 0.086 Uiso 1 1 calc R
H2B H 0.3617 0.3374 0.9172 0.086 Uiso 1 1 calc R
C3 C 0.5037(10) 0.3230(4) 0.7466(8) 0.075(2) Uani 1 1 d .
H3 H 0.5959 0.2904 0.7891 0.090 Uiso 1 1 calc R
C4 C 0.4602(9) 0.3010(4) 0.6038(8) 0.073(2) Uani 1 1 d .
H4A H 0.5785 0.2931 0.5628 0.088 Uiso 1 1 calc R
H4B H 0.3988 0.3406 0.5577 0.088 Uiso 1 1 calc R
C5 C 0.3380(8) 0.2354(4) 0.5788(6) 0.0584(17) Uani 1 1 d .
C6 C 0.4366(8) 0.1634(4) 0.5977(6) 0.0575(18) Uani 1 1 d .
H6 H 0.5070 0.1528 0.5189 0.069 Uiso 1 1 calc R
C7 C 0.2771(7) 0.1081(3) 0.6086(6) 0.0501(16) Uani 1 1 d .
H7 H 0.2339 0.0950 0.5176 0.060 Uiso 1 1 calc R
C8 C 0.1132(7) 0.1489(3) 0.6719(6) 0.0504(17) Uani 1 1 d .
C9 C 0.1761(8) 0.2299(4) 0.6779(6) 0.0560(17) Uani 1 1 d .
C11 C 0.0202(8) 0.0356(3) 0.7916(6) 0.0592(17) Uani 1 1 d .
H11A H -0.1069 0.0302 0.7533 0.071 Uiso 1 1 calc R
H11B H 0.0242 0.0151 0.8804 0.071 Uiso 1 1 calc R
C10 C 0.0658(8) 0.1152(3) 0.8035(6) 0.0529(16) Uani 1 1 d .
H01A H -0.0413 0.1397 0.8376 0.063 Uiso 1 1 calc R
H01B H 0.1713 0.1215 0.8676 0.063 Uiso 1 1 calc R
C12 C 0.1552(7) -0.0063(3) 0.7055(5) 0.0452(15) Uani 1 1 d .
C13 C 0.3272(8) 0.0420(3) 0.6810(6) 0.0499(16) Uani 1 1 d .
H13 H 0.3805 0.0561 0.7691 0.060 Uiso 1 1 calc R
C14 C 0.4672(9) -0.0085(4) 0.6228(8) 0.0694(19) Uani 1 1 d .
H14A H 0.5948 0.0087 0.6383 0.083 Uiso 1 1 calc R
H14B H 0.4412 -0.0146 0.5276 0.083 Uiso 1 1 calc R
C15 C 0.4378(9) -0.0777(4) 0.6977(7) 0.077(2) Uani 1 1 d .
H15A H 0.5433 -0.0865 0.7608 0.093 Uiso 1 1 calc R
H15B H 0.4280 -0.1171 0.6355 0.093 Uiso 1 1 calc R
C16 C 0.2551(8) -0.0707(3) 0.7721(6) 0.0550(18) Uani 1 1 d .
H16 H 0.2911 -0.0571 0.8642 0.066 Uiso 1 1 calc R
C17 C 0.7560(10) 0.4058(4) 0.7820(7) 0.070(2) Uani 1 1 d .
C18 C 0.8083(9) 0.4819(4) 0.7844(8) 0.091(3) Uani 1 1 d .
H18A H 0.7012 0.5100 0.7556 0.137 Uiso 1 1 calc R
H18B H 0.9082 0.4898 0.7258 0.137 Uiso 1 1 calc R
H18C H 0.8492 0.4953 0.8736 0.137 Uiso 1 1 calc R
C19 C 0.2555(9) 0.2396(5) 0.4339(6) 0.086(2) Uani 1 1 d .
H19A H 0.1771 0.1990 0.4151 0.129 Uiso 1 1 calc R
H19B H 0.3558 0.2403 0.3739 0.129 Uiso 1 1 calc R
H19C H 0.1820 0.2820 0.4225 0.129 Uiso 1 1 calc R
C20 C 0.0511(9) -0.0284(4) 0.5744(6) 0.068(2) Uani 1 1 d .
H20A H -0.0085 0.0123 0.5333 0.102 Uiso 1 1 calc R
H20B H -0.0423 -0.0633 0.5924 0.102 Uiso 1 1 calc R
H20C H 0.1390 -0.0481 0.5153 0.102 Uiso 1 1 calc R
C21 C 0.1466(9) -0.1411(4) 0.7785(7) 0.0619(19) Uani 1 1 d .
H21 H 0.1186 -0.1566 0.6864 0.074 Uiso 1 1 calc R
C22 C -0.0404(9) -0.1347(4) 0.8446(7) 0.077(2) Uani 1 1 d .
H22A H -0.1171 -0.0996 0.7986 0.116 Uiso 1 1 calc R
H22B H -0.0179 -0.1208 0.9361 0.116 Uiso 1 1 calc R
H22C H -0.1038 -0.1796 0.8407 0.116 Uiso 1 1 calc R
C23 C 0.2687(9) -0.1986(3) 0.8473(8) 0.075(2) Uani 1 1 d .
H23A H 0.3946 -0.1948 0.8159 0.090 Uiso 1 1 calc R
H23B H 0.2769 -0.1890 0.9424 0.090 Uiso 1 1 calc R
C24 C 0.2021(11) -0.2736(4) 0.8264(8) 0.078(2) Uani 1 1 d .
H24A H 0.1968 -0.2838 0.7316 0.094 Uiso 1 1 calc R
H24B H 0.0754 -0.2774 0.8564 0.094 Uiso 1 1 calc R
C25 C 0.3233(10) -0.3292(4) 0.8978(7) 0.070(2) Uani 1 1 d .
H25A H 0.4510 -0.3236 0.8706 0.084 Uiso 1 1 calc R
H25B H 0.3246 -0.3196 0.9929 0.084 Uiso 1 1 calc R
C26 C 0.2656(9) -0.4053(4) 0.8754(7) 0.067(2) Uani 1 1 d .
H26 H 0.1317 -0.4092 0.8917 0.081 Uiso 1 1 calc R
C27 C 0.3716(11) -0.4544(4) 0.9712(7) 0.088(3) Uani 1 1 d .
H27A H 0.3587 -0.4382 1.0610 0.132 Uiso 1 1 calc R
H27B H 0.5021 -0.4547 0.9520 0.132 Uiso 1 1 calc R
H27C H 0.3215 -0.5015 0.9617 0.132 Uiso 1 1 calc R
C28 C 0.2919(11) -0.4282(4) 0.7298(7) 0.089(3) Uani 1 1 d .
H28A H 0.2230 -0.3967 0.6701 0.134 Uiso 1 1 calc R
H28B H 0.2463 -0.4757 0.7167 0.134 Uiso 1 1 calc R
H28C H 0.4229 -0.4264 0.7122 0.134 Uiso 1 1 calc R
O1 O 0.5816(7) 0.3951(3) 0.7447(6) 0.0970(19) Uani 1 1 d .
O2 O 0.8615(7) 0.3591(3) 0.8148(6) 0.1012(19) Uani 1 1 d .
O3 O 0.5621(6) 0.1633(3) 0.7134(5) 0.0660(15) Uani 1 1 d .
O4 O -0.0578(5) 0.1445(2) 0.5843(4) 0.0672(14) Uani 1 1 d .
O5 O 0.0225(5) 0.2743(2) 0.6319(5) 0.0721(14) Uani 1 1 d .

loop_
_atom_site_aniso_label
_atom_site_aniso_U_11
_atom_site_aniso_U_22
_atom_site_aniso_U_33
_atom_site_aniso_U_23
_atom_site_aniso_U_13
_atom_site_aniso_U_12
C1 0.050(4) 0.066(5) 0.075(5) 0.006(4) 0.003(3) 0.003(4)
C2 0.066(5) 0.057(5) 0.093(6) -0.004(4) -0.002(4) -0.001(4)
C3 0.064(5) 0.067(5) 0.090(6) 0.008(5) -0.019(4) -0.008(4)
C4 0.043(4) 0.070(5) 0.107(7) 0.015(5) 0.003(4) 0.000(4)
C5 0.045(3) 0.080(5) 0.050(4) 0.007(4) 0.002(3) 0.007(4)
C6 0.046(3) 0.076(5) 0.051(4) -0.001(4) 0.003(3) -0.002(4)
C7 0.039(3) 0.066(5) 0.045(4) -0.009(4) 0.001(3) 0.000(3)
C8 0.032(3) 0.072(5) 0.047(4) 0.005(4) -0.007(3) 0.004(3)
C9 0.043(4) 0.064(5) 0.061(4) 0.000(4) -0.004(3) 0.009(4)
C11 0.048(4) 0.071(5) 0.058(4) -0.002(4) 0.005(3) 0.004(4)
C10 0.045(3) 0.056(4) 0.058(4) -0.002(4) 0.005(3) 0.000(3)
C12 0.042(3) 0.054(4) 0.039(3) -0.009(3) -0.004(3) 0.000(3)
C13 0.042(3) 0.057(4) 0.050(4) -0.002(4) -0.003(3) 0.007(3)
C14 0.056(4) 0.073(5) 0.080(5) -0.001(5) 0.010(4) 0.007(4)
C15 0.059(4) 0.079(6) 0.095(6) -0.013(5) 0.012(4) 0.015(4)
C16 0.048(4) 0.059(5) 0.058(4) -0.011(4) -0.001(3) 0.006(4)
C17 0.045(4) 0.083(7) 0.081(5) -0.006(5) 0.001(4) -0.006(4)
C18 0.080(5) 0.090(6) 0.103(6) -0.024(5) -0.002(4) -0.032(5)
C19 0.078(5) 0.117(7) 0.062(5) 0.024(5) -0.006(4) 0.000(5)
C20 0.065(4) 0.075(5) 0.062(4) -0.007(4) -0.001(3) -0.001(4)
C21 0.059(4) 0.065(5) 0.061(4) -0.007(4) -0.006(4) -0.003(4)
C22 0.054(4) 0.076(5) 0.101(6) -0.002(5) -0.003(4) 0.001(4)
C23 0.063(4) 0.065(6) 0.094(6) -0.010(4) -0.008(4) -0.004(4)
C24 0.073(5) 0.069(6) 0.092(6) 0.005(5) -0.010(4) 0.001(4)
C25 0.074(5) 0.065(5) 0.071(5) -0.004(4) -0.004(4) 0.002(4)
C26 0.065(4) 0.067(5) 0.069(5) 0.003(4) -0.005(4) -0.003(4)
C27 0.105(6) 0.090(7) 0.069(5) 0.021(5) 0.000(4) 0.017(5)
C28 0.121(7) 0.073(5) 0.073(6) -0.005(5) -0.010(5) 0.001(5)
O1 0.058(3) 0.064(4) 0.165(5) 0.020(3) -0.026(3) -0.011(3)
O2 0.060(3) 0.103(4) 0.137(5) -0.011(4) -0.020(3) 0.008(3)
O3 0.040(3) 0.081(4) 0.076(3) 0.006(3) -0.005(3) 0.003(3)
O4 0.044(2) 0.083(4) 0.072(3) 0.000(3) -0.015(2) 0.001(2)
O5 0.049(2) 0.068(3) 0.098(4) 0.016(3) -0.015(2) 0.012(2)

loop_
_atom_type_symbol
_atom_type_description
_atom_type_scat_dispersion_real
_atom_type_scat_dispersion_imag
_atom_type_scat_source
C C 0.0181 0.0091 'International Tables Vol C Tables 4.2.6.8 and 6.1.1.4'
H H 0.0000 0.0000 'International Tables Vol C Tables 4.2.6.8 and 6.1.1.4'
O O 0.0492 0.0322 'International Tables Vol C Tables 4.2.6.8 and 6.1.1.4'

loop_
_geom_angle_atom_site_label_1
_geom_angle_atom_site_label_2
_geom_angle_atom_site_label_3
_geom_angle
C2 C1 C9 113.8(6)
C3 C2 C1 108.1(6)
O1 C3 C4 107.5(6)
O1 C3 C2 107.8(6)
C4 C3 C2 111.7(6)
C3 C4 C5 117.7(6)
C4 C5 C6 116.3(5)
C4 C5 C19 107.4(6)
C6 C5 C19 108.1(6)
C4 C5 C9 112.5(6)
C6 C5 C9 102.2(5)
C19 C5 C9 110.2(5)
O3 C6 C5 111.4(5)
O3 C6 C7 111.8(5)
C5 C6 C7 105.7(5)
C13 C7 C6 116.3(5)
C13 C7 C8 112.4(5)
C6 C7 C8 105.4(5)
O4 C8 C10 106.3(4)
O4 C8 C7 110.1(5)
C10 C8 C7 110.8(5)
O4 C8 C9 107.4(5)
C10 C8 C9 116.3(5)
C7 C8 C9 105.8(5)
O5 C9 C1 108.6(5)
O5 C9 C5 109.4(5)
C1 C9 C5 112.2(5)
O5 C9 C8 109.9(4)
C1 C9 C8 111.9(5)
C5 C9 C8 104.8(5)
C10 C11 C12 114.0(5)
C8 C10 C11 113.3(5)
C20 C12 C16 110.4(5)
C20 C12 C11 109.4(5)
C16 C12 C11 116.5(5)
C20 C12 C13 111.8(5)
C16 C12 C13 100.4(4)
C11 C12 C13 108.0(5)
C7 C13 C14 119.1(5)
C7 C13 C12 113.6(4)
C14 C13 C12 103.6(5)
C13 C14 C15 103.6(5)
C14 C15 C16 107.9(6)
C21 C16 C12 118.4(5)
C21 C16 C15 112.7(5)
C12 C16 C15 103.9(5)
O2 C17 O1 123.1(7)
O2 C17 C18 123.8(6)
O1 C17 C18 113.1(7)
C22 C21 C23 110.4(6)
C22 C21 C16 113.8(6)
C23 C21 C16 110.8(5)
C24 C23 C21 115.8(5)
C23 C24 C25 114.7(6)
C26 C25 C24 116.4(6)
C25 C26 C27 111.5(6)
C25 C26 C28 111.2(6)
C27 C26 C28 110.5(6)
C17 O1 C3 119.8(6)

loop_
_geom_bond_atom_site_label_1
_geom_bond_atom_site_label_2
_geom_bond_distance
C1 C2 1.511(9)
C1 C9 1.512(9)
C2 C3 1.508(10)
C3 O1 1.470(8)
C3 C4 1.507(10)
C4 C5 1.527(9)
C5 C6 1.536(9)
C5 C19 1.540(8)
C5 C9 1.567(8)
C6 O3 1.427(7)
C6 C7 1.550(8)
C7 C13 1.478(8)
C7 C8 1.562(7)
C8 O4 1.466(6)
C8 C10 1.520(8)
C8 C9 1.592(9)
C9 O5 1.435(7)
C11 C10 1.540(8)
C11 C12 1.545(8)
C12 C20 1.533(7)
C12 C16 1.541(8)
C12 C13 1.557(8)
C13 C14 1.518(8)
C14 C15 1.528(9)
C15 C16 1.542(8)
C16 C21 1.539(8)
C17 O2 1.192(8)
C17 O1 1.295(7)
C17 C18 1.483(10)
C21 C22 1.525(9)
C21 C23 1.532(8)
C23 C24 1.503(9)
C24 C25 1.513(9)
C25 C26 1.507(9)
C26 C27 1.508(9)
C26 C28 1.545(9)

loop_
_geom_torsion_atom_site_label_1
_geom_torsion_atom_site_label_2
_geom_torsion_atom_site_label_3
_geom_torsion_atom_site_label_4
_geom_torsion
C9 C1 C2 C3 -62.3(7)
C1 C2 C3 O1 175.3(5)
C1 C2 C3 C4 57.5(8)
O1 C3 C4 C5 -166.6(5)
C2 C3 C4 C5 -48.5(8)
C3 C4 C5 C6 -79.0(7)
C3 C4 C5 C19 159.7(6)
C3 C4 C5 C9 38.3(8)
C4 C5 C6 O3 41.9(8)
C19 C5 C6 O3 162.7(5)
C9 C5 C6 O3 -81.0(6)
C4 C5 C6 C7 163.5(6)
C19 C5 C6 C7 -75.6(6)
C9 C5 C6 C7 40.7(6)
O3 C6 C7 C13 -34.0(8)
C5 C6 C7 C13 -155.3(5)
O3 C6 C7 C8 91.3(6)
C5 C6 C7 C8 -30.0(6)
C13 C7 C8 O4 -109.3(5)
C6 C7 C8 O4 123.0(5)
C13 C7 C8 C10 8.0(6)
C6 C7 C8 C10 -119.6(5)
C13 C7 C8 C9 134.9(5)
C6 C7 C8 C9 7.2(6)
C2 C1 C9 O5 -67.7(7)
C2 C1 C9 C5 53.3(7)
C2 C1 C9 C8 170.8(5)
C4 C5 C9 O5 81.5(6)
C6 C5 C9 O5 -153.1(5)
C19 C5 C9 O5 -38.4(8)
C4 C5 C9 C1 -39.1(7)
C6 C5 C9 C1 86.3(6)
C19 C5 C9 C1 -158.9(6)
C4 C5 C9 C8 -160.8(5)
C6 C5 C9 C8 -35.3(6)
C19 C5 C9 C8 79.4(6)
O4 C8 C9 O5 17.2(7)
C10 C8 C9 O5 -101.7(6)
C7 C8 C9 O5 134.9(5)
O4 C8 C9 C1 138.0(5)
C10 C8 C9 C1 19.0(7)
C7 C8 C9 C1 -104.4(6)
O4 C8 C9 C5 -100.2(5)
C10 C8 C9 C5 140.8(5)
C7 C8 C9 C5 17.4(6)
O4 C8 C10 C11 64.6(6)
C7 C8 C10 C11 -55.1(6)
C9 C8 C10 C11 -175.8(5)
C12 C11 C10 C8 43.6(7)
C10 C11 C12 C20 -109.5(6)
C10 C11 C12 C16 124.4(6)
C10 C11 C12 C13 12.5(6)
C6 C7 C13 C14 -65.8(7)
C8 C7 C13 C14 172.6(5)
C6 C7 C13 C12 171.9(5)
C8 C7 C13 C12 50.2(6)
C20 C12 C13 C7 59.3(6)
C16 C12 C13 C7 176.4(5)
C11 C12 C13 C7 -61.1(6)
C20 C12 C13 C14 -71.3(6)
C16 C12 C13 C14 45.8(6)
C11 C12 C13 C14 168.3(5)
C7 C13 C14 C15 -163.3(5)
C12 C13 C14 C15 -36.1(6)
C13 C14 C15 C16 12.6(7)
C20 C12 C16 C21 -44.7(7)
C11 C12 C16 C21 80.9(7)
C13 C12 C16 C21 -162.8(5)
C20 C12 C16 C15 81.1(6)
C11 C12 C16 C15 -153.3(5)
C13 C12 C16 C15 -37.0(6)
C14 C15 C16 C21 145.3(6)
C14 C15 C16 C12 15.9(7)
C12 C16 C21 C22 -55.2(8)
C15 C16 C21 C22 -176.7(6)
C12 C16 C21 C23 179.8(5)
C15 C16 C21 C23 58.3(7)
C22 C21 C23 C24 69.6(8)
C16 C21 C23 C24 -163.5(6)
C21 C23 C24 C25 -178.8(6)
C23 C24 C25 C26 -177.8(7)
C24 C25 C26 C27 -168.8(6)
C24 C25 C26 C28 67.5(8)
O2 C17 O1 C3 2.4(12)
C18 C17 O1 C3 -175.4(6)
C4 C3 O1 C17 -112.3(7)
C2 C3 O1 C17 127.2(7)

loop_
_cod_related_entry_id
_cod_related_entry_database
_cod_related_entry_code
1 ChemSpider 17284444
